data_4069154
loop_
_publ_author_name
'Joistgen, Oliver'
'Pfletschinger, Anja'
'Ciupka, Jan'
'Dolg, Michael'
'Nieger, Martin'
'Schnakenburg, Gregor'
'Fr\"ohlich, Roland'
'Kataeva, Olga'
'D\"otz, Karl Heinz'

_publ_section_title
;
 P-Coligand Tuning of the Haptotropic Metal Migration in Phenanthrene
 Chromium Complexes
;
_journal_issue 12
_journal_name_full Organometallics
_journal_page_first 3473
_journal_paper_doi 10.1021/om900057a
_journal_volume 28
_journal_year 2009
_chemical_formula_moiety 'C30 H43 Cr O7 P Si'
_chemical_formula_sum 'C30 H43 Cr O7 P Si'
_chemical_formula_weight 626.70
_chemical_name_systematic
; 
 Dicarbonyl(trimethylphisphite)[(eta-6-1,2,3,4,4a,1a)-1-tert-butyldimethyl-
 siloxy-2,3-diethyl-4-methoxyphenanthrene]chromium 
;
_space_group_IT_number 14
_symmetry_cell_setting monoclinic
_symmetry_space_group_name_Hall '-P 2ybc'
_symmetry_space_group_name_H-M 'P 1 21/c 1'
_atom_sites_solution_hydrogens geom
_atom_sites_solution_primary direct
_atom_sites_solution_secondary difmap
_audit_creation_method SHELXL-97
_cell_angle_alpha 90.00
_cell_angle_beta 98.010(2)
_cell_angle_gamma 90.00
_cell_formula_units_Z 4
_cell_length_a 15.4755(4)
_cell_length_b 9.4598(3)
_cell_length_c 21.3731(6)
_cell_measurement_reflns_used 3778
_cell_measurement_temperature 123(2)
_cell_measurement_theta_max 27.5
_cell_measurement_theta_min 1
_cell_volume 3098.39(15)
_computing_cell_refinement DENZO-SMN
_computing_data_collection Collect
_computing_data_reduction DENZO-SMN
_computing_molecular_graphics XP
_computing_publication_material 'SHELXL-97 (Sheldrick, 1997)'
_computing_structure_refinement 'SHELXL-97 (Sheldrick, 1997)'
_computing_structure_solution 'SHELXS-97 (Sheldrick, 1990)'
_diffrn_ambient_temperature 123(2)
_diffrn_measured_fraction_theta_full 0.923
_diffrn_measured_fraction_theta_max 0.923
_diffrn_measurement_device_type 'Nonius KappaCCD'
_diffrn_measurement_method 'rotation in phi, 1 deg.'
_diffrn_radiation_monochromator graphite
_diffrn_radiation_source 'fine-focus sealed tube'
_diffrn_radiation_type MoK\a
_diffrn_radiation_wavelength 0.71073
_diffrn_reflns_av_R_equivalents 0.0304
_diffrn_reflns_av_sigmaI/netI 0.0457
_diffrn_reflns_limit_h_max 13
_diffrn_reflns_limit_h_min -18
_diffrn_reflns_limit_k_max 11
_diffrn_reflns_limit_k_min -10
_diffrn_reflns_limit_l_max 24
_diffrn_reflns_limit_l_min -25
_diffrn_reflns_number 11831
_diffrn_reflns_theta_full 25.03
_diffrn_reflns_theta_max 25.03
_diffrn_reflns_theta_min 3.29
_exptl_absorpt_coefficient_mu 0.503
_exptl_absorpt_correction_type none
_exptl_crystal_colour orange
_exptl_crystal_density_diffrn 1.343
_exptl_crystal_density_meas ?
_exptl_crystal_density_method 'not measured'
_exptl_crystal_description plates
_exptl_crystal_F_000 1328
_exptl_crystal_size_max 0.40
_exptl_crystal_size_mid 0.25
_exptl_crystal_size_min 0.10
_refine_diff_density_max 0.324
_refine_diff_density_min -0.354
_refine_diff_density_rms 0.056
_refine_ls_extinction_method none
_refine_ls_goodness_of_fit_ref 1.037
_refine_ls_hydrogen_treatment constr
_refine_ls_matrix_type full
_refine_ls_number_parameters 365
_refine_ls_number_reflns 5059
_refine_ls_number_restraints 0
_refine_ls_restrained_S_all 1.037
_refine_ls_R_factor_all 0.0540
_refine_ls_R_factor_gt 0.0380
_refine_ls_shift/su_max 0.000
_refine_ls_shift/su_mean 0.000
_refine_ls_structure_factor_coef Fsqd
_refine_ls_weighting_details 'calc w=1/[\s^2^(Fo^2^)+(0.0309P)^2^+2.8167P] where P=(Fo^2^+2Fc^2^)/3'
_refine_ls_weighting_scheme calc
_refine_ls_wR_factor_gt 0.0828
_refine_ls_wR_factor_ref 0.0904
_reflns_number_gt 4103
_reflns_number_total 5059
_reflns_threshold_expression >2sigma(I)
_cod_data_source_file om900057a_si_002.cif
_cod_data_source_block doe295_compound_3
_cod_depositor_comments
;
The following automatic conversions were performed:

'_exptl_crystal_density_meas' value 'none' was changed to '?' - the
value is perceived as not measured.

Automatic conversion script
Id: cif_fix_values 3008 2015-01-20 13:52:24Z robertas 
;
_cod_original_sg_symbol_H-M 'P 21/c'
_cod_database_code 4069154

loop_
_symmetry_equiv_pos_as_xyz
'x, y, z'
'-x, y+1/2, -z+1/2'
'-x, -y, -z'
'x, -y-1/2, z-1/2'

loop_
_atom_site_label
_atom_site_type_symbol
_atom_site_fract_x
_atom_site_fract_y
_atom_site_fract_z
_atom_site_U_iso_or_equiv
_atom_site_adp_type
_atom_site_occupancy
_atom_site_symmetry_multiplicity
_atom_site_calc_flag
_atom_site_refinement_flags
Cr1 Cr 0.26921(2) 0.23483(4) 0.363198(18) 0.01766(12) Uani 1 1 d .
C1A C 0.29872(17) 0.4208(3) 0.36022(12) 0.0261(6) Uani 1 1 d .
O1A O 0.31569(13) 0.5415(2) 0.35957(10) 0.0406(5) Uani 1 1 d .
C1B C 0.29483(16) 0.2414(3) 0.44877(13) 0.0248(6) Uani 1 1 d .
O1B O 0.31638(12) 0.2421(2) 0.50356(8) 0.0357(5) Uani 1 1 d .
P1 P 0.13555(4) 0.31694(7) 0.36859(3) 0.02123(17) Uani 1 1 d .
O1P O 0.06996(11) 0.21290(19) 0.39759(8) 0.0290(4) Uani 1 1 d .
C1P C -0.01935(18) 0.2492(4) 0.40166(15) 0.0445(8) Uani 1 1 d .
H1P1 H -0.0227 0.3485 0.4141 0.067 Uiso 1 1 calc R
H1P2 H -0.0414 0.1890 0.4332 0.067 Uiso 1 1 calc R
H1P3 H -0.0547 0.2347 0.3604 0.067 Uiso 1 1 calc R
O2P O 0.07373(10) 0.36097(18) 0.30453(8) 0.0239(4) Uani 1 1 d .
C2P C 0.10241(18) 0.4705(3) 0.26554(13) 0.0298(6) Uani 1 1 d .
H2P1 H 0.1005 0.5619 0.2869 0.045 Uiso 1 1 calc R
H2P2 H 0.0640 0.4734 0.2250 0.045 Uiso 1 1 calc R
H2P3 H 0.1623 0.4510 0.2581 0.045 Uiso 1 1 calc R
O3P O 0.12338(11) 0.46435(19) 0.40512(8) 0.0294(4) Uani 1 1 d .
C3P C 0.1650(2) 0.4900(3) 0.46832(13) 0.0391(8) Uani 1 1 d .
H3P1 H 0.1590 0.4063 0.4944 0.059 Uiso 1 1 calc R
H3P2 H 0.1374 0.5712 0.4860 0.059 Uiso 1 1 calc R
H3P3 H 0.2270 0.5100 0.4678 0.059 Uiso 1 1 calc R
C1 C 0.38733(15) 0.1484(3) 0.32701(11) 0.0175(5) Uani 1 1 d .
O1 O 0.47301(10) 0.18929(17) 0.33150(7) 0.0178(4) Uani 1 1 d .
Si1 Si 0.53267(4) 0.32870(7) 0.36039(3) 0.01922(17) Uani 1 1 d .
C11 C 0.51086(18) 0.4865(3) 0.30934(13) 0.0315(7) Uani 1 1 d .
H11A H 0.5210 0.4633 0.2663 0.047 Uiso 1 1 calc R
H11B H 0.5499 0.5634 0.3259 0.047 Uiso 1 1 calc R
H11C H 0.4501 0.5162 0.3088 0.047 Uiso 1 1 calc R
C12 C 0.51302(18) 0.3742(3) 0.44153(12) 0.0314(7) Uani 1 1 d .
H12A H 0.5248 0.2915 0.4690 0.047 Uiso 1 1 calc R
H12B H 0.4521 0.4035 0.4408 0.047 Uiso 1 1 calc R
H12C H 0.5517 0.4519 0.4577 0.047 Uiso 1 1 calc R
C13 C 0.64887(16) 0.2683(3) 0.36034(12) 0.0227(6) Uani 1 1 d .
C14 C 0.66245(18) 0.2050(3) 0.29713(13) 0.0354(7) Uani 1 1 d .
H14A H 0.6475 0.2753 0.2637 0.053 Uiso 1 1 calc R
H14B H 0.6249 0.1218 0.2884 0.053 Uiso 1 1 calc R
H14C H 0.7236 0.1770 0.2985 0.053 Uiso 1 1 calc R
C15 C 0.67228(19) 0.1566(3) 0.41253(14) 0.0379(7) Uani 1 1 d .
H15A H 0.6631 0.1963 0.4534 0.057 Uiso 1 1 calc R
H15B H 0.7336 0.1292 0.4140 0.057 Uiso 1 1 calc R
H15C H 0.6351 0.0732 0.4033 0.057 Uiso 1 1 calc R
C16 C 0.70985(17) 0.3959(3) 0.37540(14) 0.0344(7) Uani 1 1 d .
H16A H 0.7006 0.4366 0.4161 0.052 Uiso 1 1 calc R
H16B H 0.6971 0.4672 0.3422 0.052 Uiso 1 1 calc R
H16C H 0.7707 0.3651 0.3775 0.052 Uiso 1 1 calc R
C2 C 0.36191(15) 0.0539(2) 0.37173(11) 0.0170(5) Uani 1 1 d .
C21 C 0.43018(15) 0.0001(3) 0.42382(11) 0.0216(6) Uani 1 1 d .
H21A H 0.4023 -0.0233 0.4615 0.026 Uiso 1 1 calc R
H21B H 0.4742 0.0748 0.4358 0.026 Uiso 1 1 calc R
C22 C 0.47498(17) -0.1316(3) 0.40181(13) 0.0275(6) Uani 1 1 d .
H22A H 0.5190 -0.1653 0.4360 0.041 Uiso 1 1 calc R
H22B H 0.5032 -0.1079 0.3649 0.041 Uiso 1 1 calc R
H22C H 0.4314 -0.2058 0.3905 0.041 Uiso 1 1 calc R
C3 C 0.27546(16) -0.0041(3) 0.36207(11) 0.0191(5) Uani 1 1 d .
C31 C 0.24678(16) -0.1178(3) 0.40510(12) 0.0240(6) Uani 1 1 d .
H31A H 0.2232 -0.1985 0.3785 0.029 Uiso 1 1 calc R
H31B H 0.2990 -0.1521 0.4330 0.029 Uiso 1 1 calc R
C32 C 0.17881(18) -0.0739(3) 0.44621(13) 0.0328(7) Uani 1 1 d .
H32A H 0.1650 -0.1545 0.4719 0.049 Uiso 1 1 calc R
H32B H 0.1258 -0.0427 0.4193 0.049 Uiso 1 1 calc R
H32C H 0.2018 0.0038 0.4740 0.049 Uiso 1 1 calc R
C4 C 0.21644(15) 0.0425(3) 0.31007(11) 0.0180(5) Uani 1 1 d .
O4 O 0.13488(10) -0.02072(17) 0.30204(8) 0.0205(4) Uani 1 1 d .
C41 C 0.13313(17) -0.1414(3) 0.26063(13) 0.0283(6) Uani 1 1 d .
H41A H 0.1454 -0.1107 0.2190 0.043 Uiso 1 1 calc R
H41B H 0.0754 -0.1856 0.2564 0.043 Uiso 1 1 calc R
H41C H 0.1774 -0.2098 0.2784 0.043 Uiso 1 1 calc R
C4A C 0.23975(15) 0.1403(2) 0.26375(11) 0.0168(5) Uani 1 1 d .
C4B C 0.18109(15) 0.1861(3) 0.20687(11) 0.0181(5) Uani 1 1 d .
C5 C 0.09117(16) 0.1565(3) 0.19512(12) 0.0236(6) Uani 1 1 d .
H5 H 0.0648 0.1047 0.2255 0.028 Uiso 1 1 calc R
C6 C 0.04045(17) 0.2008(3) 0.14043(12) 0.0281(6) Uani 1 1 d .
H6 H -0.0200 0.1784 0.1337 0.034 Uiso 1 1 calc R
C7 C 0.07654(17) 0.2776(3) 0.09511(12) 0.0297(7) Uani 1 1 d .
H7 H 0.0411 0.3078 0.0576 0.036 Uiso 1 1 calc R
C8 C 0.16378(17) 0.3092(3) 0.10512(12) 0.0258(6) Uani 1 1 d .
H8 H 0.1888 0.3613 0.0741 0.031 Uiso 1 1 calc R
C8A C 0.21687(16) 0.2658(3) 0.16064(11) 0.0194(6) Uani 1 1 d .
C9 C 0.30716(16) 0.3051(3) 0.17044(12) 0.0209(6) Uani 1 1 d .
H9 H 0.3306 0.3549 0.1381 0.025 Uiso 1 1 calc R
C10 C 0.35942(16) 0.2733(3) 0.22407(11) 0.0201(6) Uani 1 1 d .
H10 H 0.4179 0.3067 0.2302 0.024 Uiso 1 1 calc R
C10A C 0.32838(15) 0.1891(2) 0.27271(11) 0.0168(5) Uani 1 1 d .

loop_
_atom_site_aniso_label
_atom_site_aniso_U_11
_atom_site_aniso_U_22
_atom_site_aniso_U_33
_atom_site_aniso_U_23
_atom_site_aniso_U_13
_atom_site_aniso_U_12
Cr1 0.0159(2) 0.0187(2) 0.0187(2) -0.00017(17) 0.00371(16) 0.00155(17)
C1A 0.0198(14) 0.0292(17) 0.0302(15) -0.0012(13) 0.0071(12) 0.0034(12)
O1A 0.0368(12) 0.0205(11) 0.0671(15) -0.0056(10) 0.0157(11) -0.0032(9)
C1B 0.0186(14) 0.0255(15) 0.0309(17) -0.0002(12) 0.0056(12) 0.0064(11)
O1B 0.0334(11) 0.0536(14) 0.0193(11) -0.0040(9) 0.0014(9) 0.0100(10)
P1 0.0182(4) 0.0239(4) 0.0222(4) 0.0010(3) 0.0048(3) 0.0037(3)
O1P 0.0197(10) 0.0363(11) 0.0329(11) 0.0098(9) 0.0098(8) 0.0044(8)
C1P 0.0231(16) 0.064(2) 0.049(2) 0.0212(17) 0.0153(14) 0.0084(15)
O2P 0.0200(9) 0.0277(10) 0.0240(9) 0.0049(8) 0.0031(7) 0.0026(8)
C2P 0.0310(16) 0.0267(15) 0.0319(16) 0.0079(13) 0.0051(13) 0.0048(12)
O3P 0.0288(11) 0.0307(11) 0.0283(10) -0.0058(9) 0.0023(8) 0.0121(8)
C3P 0.0464(19) 0.0430(19) 0.0274(16) -0.0096(14) 0.0036(14) 0.0130(15)
C1 0.0132(13) 0.0187(13) 0.0212(13) -0.0042(11) 0.0046(10) -0.0001(10)
O1 0.0143(9) 0.0199(9) 0.0196(9) -0.0001(7) 0.0036(7) -0.0009(7)
Si1 0.0180(4) 0.0199(4) 0.0198(4) -0.0013(3) 0.0025(3) -0.0023(3)
C11 0.0277(15) 0.0266(15) 0.0391(17) 0.0036(13) 0.0008(13) -0.0029(12)
C12 0.0311(16) 0.0350(16) 0.0287(15) -0.0108(13) 0.0062(12) -0.0059(13)
C13 0.0183(14) 0.0259(15) 0.0233(14) -0.0023(12) 0.0015(11) -0.0040(11)
C14 0.0232(15) 0.0475(19) 0.0369(17) -0.0117(15) 0.0091(13) -0.0044(13)
C15 0.0301(17) 0.0402(18) 0.0421(18) 0.0081(15) 0.0003(14) 0.0083(14)
C16 0.0217(15) 0.0387(17) 0.0423(18) -0.0058(14) 0.0028(13) -0.0054(13)
C2 0.0181(13) 0.0170(13) 0.0167(13) -0.0007(11) 0.0050(10) 0.0010(10)
C21 0.0176(13) 0.0247(14) 0.0226(14) 0.0039(11) 0.0030(11) -0.0012(11)
C22 0.0236(15) 0.0289(15) 0.0300(15) 0.0054(13) 0.0033(12) 0.0065(12)
C3 0.0197(13) 0.0165(13) 0.0217(13) 0.0000(11) 0.0056(11) 0.0012(10)
C31 0.0217(14) 0.0254(14) 0.0251(14) 0.0066(12) 0.0043(11) -0.0008(11)
C32 0.0331(17) 0.0345(17) 0.0334(16) 0.0115(13) 0.0140(13) 0.0037(13)
C4 0.0152(13) 0.0179(13) 0.0217(13) -0.0009(11) 0.0054(10) -0.0005(10)
O4 0.0150(9) 0.0216(9) 0.0253(9) -0.0003(8) 0.0047(7) -0.0044(7)
C41 0.0254(15) 0.0234(15) 0.0352(16) -0.0025(13) 0.0005(12) -0.0068(12)
C4A 0.0190(13) 0.0159(13) 0.0163(13) -0.0020(10) 0.0050(10) -0.0006(10)
C4B 0.0193(13) 0.0169(13) 0.0181(13) -0.0019(11) 0.0030(11) 0.0000(10)
C5 0.0205(14) 0.0259(15) 0.0249(14) -0.0002(12) 0.0046(11) -0.0022(11)
C6 0.0193(14) 0.0342(16) 0.0290(15) 0.0011(13) -0.0027(12) -0.0013(12)
C7 0.0275(16) 0.0389(17) 0.0204(14) 0.0038(13) -0.0045(12) 0.0003(13)
C8 0.0265(15) 0.0329(16) 0.0180(13) 0.0054(12) 0.0032(11) -0.0015(12)
C8A 0.0203(13) 0.0203(13) 0.0179(13) -0.0019(11) 0.0039(10) 0.0002(11)
C9 0.0225(14) 0.0222(14) 0.0192(13) 0.0023(11) 0.0068(11) -0.0010(11)
C10 0.0171(13) 0.0214(14) 0.0228(14) -0.0009(11) 0.0064(11) -0.0019(11)
C10A 0.0175(13) 0.0163(13) 0.0173(13) -0.0017(10) 0.0053(10) 0.0005(10)

loop_
_atom_type_symbol
_atom_type_description
_atom_type_scat_dispersion_real
_atom_type_scat_dispersion_imag
_atom_type_scat_source
C C 0.0033 0.0016 'International Tables Vol C Tables 4.2.6.8 and 6.1.1.4'
H H 0.0000 0.0000 'International Tables Vol C Tables 4.2.6.8 and 6.1.1.4'
O O 0.0106 0.0060 'International Tables Vol C Tables 4.2.6.8 and 6.1.1.4'
Si Si 0.0817 0.0704 'International Tables Vol C Tables 4.2.6.8 and 6.1.1.4'
P P 0.1023 0.0942 'International Tables Vol C Tables 4.2.6.8 and 6.1.1.4'
Cr Cr 0.3209 0.6236 'International Tables Vol C Tables 4.2.6.8 and 6.1.1.4'

loop_
_geom_angle_atom_site_label_1
_geom_angle_atom_site_label_2
_geom_angle_atom_site_label_3
_geom_angle
C1B Cr1 C1A 88.94(12)
C1B Cr1 C2 84.04(10)
C1A Cr1 C2 125.76(10)
C1B Cr1 P1 90.57(8)
C1A Cr1 P1 84.49(8)
C2 Cr1 P1 148.98(7)
C1B Cr1 C1 106.64(10)
C1A Cr1 C1 96.89(10)
C2 Cr1 C1 36.71(9)
P1 Cr1 C1 162.74(7)
C1B Cr1 C4 123.46(11)
C1A Cr1 C4 147.49(11)
C2 Cr1 C4 66.52(9)
P1 Cr1 C4 91.94(6)
C1 Cr1 C4 77.62(8)
C1B Cr1 C3 92.37(10)
C1A Cr1 C3 162.46(10)
C2 Cr1 C3 37.26(9)
P1 Cr1 C3 112.97(7)
C1 Cr1 C3 65.99(9)
C4 Cr1 C3 36.44(8)
C1B Cr1 C4A 158.99(10)
C1A Cr1 C4A 111.29(10)
C2 Cr1 C4A 79.54(8)
P1 Cr1 C4A 96.77(6)
C1 Cr1 C4A 66.63(8)
C4 Cr1 C4A 36.96(8)
C3 Cr1 C4A 66.65(9)
C1B Cr1 C10A 142.97(10)
C1A Cr1 C10A 91.22(10)
C2 Cr1 C10A 66.13(8)
P1 Cr1 C10A 126.31(6)
C1 Cr1 C10A 36.66(8)
C4 Cr1 C10A 65.11(8)
C3 Cr1 C10A 77.29(9)
C4A Cr1 C10A 36.46(8)
O1A C1A Cr1 177.8(2)
O1B C1B Cr1 175.8(2)
O1P P1 O2P 98.90(9)
O1P P1 O3P 102.71(10)
O2P P1 O3P 95.27(9)
O1P P1 Cr1 116.71(7)
O2P P1 Cr1 119.45(7)
O3P P1 Cr1 119.71(7)
C1P O1P P1 122.92(17)
O1P C1P H1P1 109.5
O1P C1P H1P2 109.5
H1P1 C1P H1P2 109.5
O1P C1P H1P3 109.5
H1P1 C1P H1P3 109.5
H1P2 C1P H1P3 109.5
C2P O2P P1 118.94(16)
O2P C2P H2P1 109.5
O2P C2P H2P2 109.5
H2P1 C2P H2P2 109.5
O2P C2P H2P3 109.5
H2P1 C2P H2P3 109.5
H2P2 C2P H2P3 109.5
C3P O3P P1 122.14(17)
O3P C3P H3P1 109.5
O3P C3P H3P2 109.5
H3P1 C3P H3P2 109.5
O3P C3P H3P3 109.5
H3P1 C3P H3P3 109.5
H3P2 C3P H3P3 109.5
O1 C1 C2 119.4(2)
O1 C1 C10A 118.9(2)
C2 C1 C10A 121.2(2)
O1 C1 Cr1 134.56(16)
C2 C1 Cr1 71.19(13)
C10A C1 Cr1 73.85(13)
C1 O1 Si1 136.41(15)
O1 Si1 C11 111.77(11)
O1 Si1 C12 111.94(11)
C11 Si1 C12 108.90(13)
O1 Si1 C13 103.72(10)
C11 Si1 C13 109.84(12)
C12 Si1 C13 110.59(12)
Si1 C11 H11A 109.5
Si1 C11 H11B 109.5
H11A C11 H11B 109.5
Si1 C11 H11C 109.5
H11A C11 H11C 109.5
H11B C11 H11C 109.5
Si1 C12 H12A 109.5
Si1 C12 H12B 109.5
H12A C12 H12B 109.5
Si1 C12 H12C 109.5
H12A C12 H12C 109.5
H12B C12 H12C 109.5
C14 C13 C16 109.8(2)
C14 C13 C15 109.0(2)
C16 C13 C15 108.1(2)
C14 C13 Si1 111.71(18)
C16 C13 Si1 108.60(18)
C15 C13 Si1 109.57(18)
C13 C14 H14A 109.5
C13 C14 H14B 109.5
H14A C14 H14B 109.5
C13 C14 H14C 109.5
H14A C14 H14C 109.5
H14B C14 H14C 109.5
C13 C15 H15A 109.5
C13 C15 H15B 109.5
H15A C15 H15B 109.5
C13 C15 H15C 109.5
H15A C15 H15C 109.5
H15B C15 H15C 109.5
C13 C16 H16A 109.5
C13 C16 H16B 109.5
H16A C16 H16B 109.5
C13 C16 H16C 109.5
H16A C16 H16C 109.5
H16B C16 H16C 109.5
C1 C2 C3 119.3(2)
C1 C2 C21 118.8(2)
C3 C2 C21 121.3(2)
C1 C2 Cr1 72.10(13)
C3 C2 Cr1 72.82(13)
C21 C2 Cr1 134.08(17)
C2 C21 C22 110.3(2)
C2 C21 H21A 109.6
C22 C21 H21A 109.6
C2 C21 H21B 109.6
C22 C21 H21B 109.6
H21A C21 H21B 108.1
C21 C22 H22A 109.5
C21 C22 H22B 109.5
H22A C22 H22B 109.5
C21 C22 H22C 109.5
H22A C22 H22C 109.5
H22B C22 H22C 109.5
C4 C3 C2 118.9(2)
C4 C3 C31 119.1(2)
C2 C3 C31 121.9(2)
C4 C3 Cr1 70.81(14)
C2 C3 Cr1 69.93(13)
C31 C3 Cr1 133.12(17)
C32 C31 C3 116.1(2)
C32 C31 H31A 108.3
C3 C31 H31A 108.3
C32 C31 H31B 108.3
C3 C31 H31B 108.3
H31A C31 H31B 107.4
C31 C32 H32A 109.5
C31 C32 H32B 109.5
H32A C32 H32B 109.5
C31 C32 H32C 109.5
H32A C32 H32C 109.5
H32B C32 H32C 109.5
O4 C4 C3 116.2(2)
O4 C4 C4A 120.3(2)
C3 C4 C4A 123.2(2)
O4 C4 Cr1 132.49(16)
C3 C4 Cr1 72.74(14)
C4A C4 Cr1 73.59(13)
C4 O4 C41 110.89(18)
O4 C41 H41A 109.5
O4 C41 H41B 109.5
H41A C41 H41B 109.5
O4 C41 H41C 109.5
H41A C41 H41C 109.5
H41B C41 H41C 109.5
C10A C4A C4 116.3(2)
C10A C4A C4B 118.8(2)
C4 C4A C4B 124.8(2)
C10A C4A Cr1 71.80(13)
C4 C4A Cr1 69.45(13)
C4B C4A Cr1 131.94(16)
C5 C4B C8A 117.1(2)
C5 C4B C4A 124.6(2)
C8A C4B C4A 118.4(2)
C6 C5 C4B 121.5(2)
C6 C5 H5 119.3
C4B C5 H5 119.3
C5 C6 C7 120.9(2)
C5 C6 H6 119.6
C7 C6 H6 119.6
C8 C7 C6 119.2(2)
C8 C7 H7 120.4
C6 C7 H7 120.4
C7 C8 C8A 121.0(2)
C7 C8 H8 119.5
C8A C8 H8 119.5
C8 C8A C4B 120.3(2)
C8 C8A C9 119.4(2)
C4B C8A C9 120.3(2)
C10 C9 C8A 121.8(2)
C10 C9 H9 119.1
C8A C9 H9 119.1
C9 C10 C10A 121.2(2)
C9 C10 H10 119.4
C10A C10 H10 119.4
C1 C10A C4A 120.9(2)
C1 C10A C10 119.7(2)
C4A C10A C10 119.3(2)
C1 C10A Cr1 69.49(13)
C4A C10A Cr1 71.74(13)
C10 C10A Cr1 135.66(17)

loop_
_geom_bond_atom_site_label_1
_geom_bond_atom_site_label_2
_geom_bond_distance
Cr1 C1B 1.818(3)
Cr1 C1A 1.821(3)
Cr1 C2 2.225(2)
Cr1 P1 2.2275(7)
Cr1 C1 2.236(2)
Cr1 C4 2.238(2)
Cr1 C3 2.263(2)
Cr1 C4A 2.293(2)
Cr1 C10A 2.293(2)
Cr1 Ar 1.753(2)
C1A O1A 1.172(3)
C1B O1B 1.172(3)
P1 O1P 1.5996(19)
P1 O2P 1.6118(17)
P1 O3P 1.6219(19)
O1P C1P 1.439(3)
C1P H1P1 0.9800
C1P H1P2 0.9800
C1P H1P3 0.9800
O2P C2P 1.438(3)
C2P H2P1 0.9800
C2P H2P2 0.9800
C2P H2P3 0.9800
O3P C3P 1.434(3)
C3P H3P1 0.9800
C3P H3P2 0.9800
C3P H3P3 0.9800
C1 O1 1.372(3)
C1 C2 1.405(3)
C1 C10A 1.426(3)
O1 Si1 1.6776(17)
Si1 C11 1.852(3)
Si1 C12 1.853(3)
Si1 C13 1.887(3)
C11 H11A 0.9800
C11 H11B 0.9800
C11 H11C 0.9800
C12 H12A 0.9800
C12 H12B 0.9800
C12 H12C 0.9800
C13 C14 1.519(4)
C13 C16 1.538(4)
C13 C15 1.543(4)
C14 H14A 0.9800
C14 H14B 0.9800
C14 H14C 0.9800
C15 H15A 0.9800
C15 H15B 0.9800
C15 H15C 0.9800
C16 H16A 0.9800
C16 H16B 0.9800
C16 H16C 0.9800
C2 C3 1.434(3)
C2 C21 1.512(3)
C21 C22 1.531(3)
C21 H21A 0.9900
C21 H21B 0.9900
C22 H22A 0.9800
C22 H22B 0.9800
C22 H22C 0.9800
C3 C4 1.408(3)
C3 C31 1.521(3)
C31 C32 1.519(4)
C31 H31A 0.9900
C31 H31B 0.9900
C32 H32A 0.9800
C32 H32B 0.9800
C32 H32C 0.9800
C4 O4 1.386(3)
C4 C4A 1.437(3)
O4 C41 1.442(3)
C41 H41A 0.9800
C41 H41B 0.9800
C41 H41C 0.9800
C4A C10A 1.435(3)
C4A C4B 1.477(3)
C4B C5 1.407(3)
C4B C8A 1.415(3)
C5 C6 1.379(3)
C5 H5 0.9500
C6 C7 1.389(4)
C6 H6 0.9500
C7 C8 1.370(4)
C7 H7 0.9500
C8 C8A 1.407(3)
C8 H8 0.9500
C8A C9 1.433(3)
C9 C10 1.342(3)
C9 H9 0.9500
C10 C10A 1.444(3)
C10 H10 0.9500

loop_
_geom_hbond_atom_site_label_D
_geom_hbond_atom_site_label_H
_geom_hbond_atom_site_label_A
_geom_hbond_distance_DH
_geom_hbond_distance_HA
_geom_hbond_distance_DA
_geom_hbond_angle_DHA
_geom_hbond_site_symmetry_A
C41 H41B O2P 0.98 2.53 3.308(3) 136.8 2_545

loop_
_geom_torsion_atom_site_label_1
_geom_torsion_atom_site_label_2
_geom_torsion_atom_site_label_3
_geom_torsion_atom_site_label_4
_geom_torsion
C1B Cr1 C1A O1A -57(7)
C2 Cr1 C1A O1A -139(7)
P1 Cr1 C1A O1A 33(7)
C1 Cr1 C1A O1A -164(7)
C4 Cr1 C1A O1A 118(7)
C3 Cr1 C1A O1A -152(7)
C4A Cr1 C1A O1A 128(7)
C10A Cr1 C1A O1A 160(7)
C1A Cr1 C1B O1B -98(3)
C2 Cr1 C1B O1B 28(3)
P1 Cr1 C1B O1B 177(3)
C1 Cr1 C1B O1B -1(3)
C4 Cr1 C1B O1B 85(3)
C3 Cr1 C1B O1B 64(3)
C4A Cr1 C1B O1B 67(3)
C10A Cr1 C1B O1B -8(3)
C1B Cr1 P1 O1P -69.54(12)
C1A Cr1 P1 O1P -158.42(12)
C2 Cr1 P1 O1P 9.79(16)
C1 Cr1 P1 O1P 106.1(2)
C4 Cr1 P1 O1P 53.97(10)
C3 Cr1 P1 O1P 23.27(11)
C4A Cr1 P1 O1P 90.73(10)
C10A Cr1 P1 O1P 114.12(11)
C1B Cr1 P1 O2P 171.58(11)
C1A Cr1 P1 O2P 82.70(12)
C2 Cr1 P1 O2P -109.09(14)
C1 Cr1 P1 O2P -12.8(2)
C4 Cr1 P1 O2P -64.91(10)
C3 Cr1 P1 O2P -95.61(10)
C4A Cr1 P1 O2P -28.15(10)
C10A Cr1 P1 O2P -4.76(12)
C1B Cr1 P1 O3P 55.24(12)
C1A Cr1 P1 O3P -33.63(12)
C2 Cr1 P1 O3P 134.58(14)
C1 Cr1 P1 O3P -129.1(2)
C4 Cr1 P1 O3P 178.75(10)
C3 Cr1 P1 O3P 148.05(10)
C4A Cr1 P1 O3P -144.48(10)
C10A Cr1 P1 O3P -121.09(11)
O2P P1 O1P C1P -47.9(2)
O3P P1 O1P C1P 49.6(2)
Cr1 P1 O1P C1P -177.4(2)
O1P P1 O2P C2P 172.29(17)
O3P P1 O2P C2P 68.52(18)
Cr1 P1 O2P C2P -60.06(19)
O1P P1 O3P C3P 79.4(2)
O2P P1 O3P C3P 179.8(2)
Cr1 P1 O3P C3P -51.8(2)
C1B Cr1 C1 O1 -58.8(2)
C1A Cr1 C1 O1 32.2(2)
C2 Cr1 C1 O1 -113.2(3)
P1 Cr1 C1 O1 125.8(2)
C4 Cr1 C1 O1 179.7(2)
C3 Cr1 C1 O1 -143.8(3)
C4A Cr1 C1 O1 142.4(3)
C10A Cr1 C1 O1 114.9(3)
C1B Cr1 C1 C2 54.40(16)
C1A Cr1 C1 C2 145.35(15)
P1 Cr1 C1 C2 -121.0(2)
C4 Cr1 C1 C2 -67.17(14)
C3 Cr1 C1 C2 -30.67(13)
C4A Cr1 C1 C2 -104.39(15)
C10A Cr1 C1 C2 -131.9(2)
C1B Cr1 C1 C10A -173.69(15)
C1A Cr1 C1 C10A -82.73(16)
C2 Cr1 C1 C10A 131.9(2)
P1 Cr1 C1 C10A 10.9(3)
C4 Cr1 C1 C10A 64.74(14)
C3 Cr1 C1 C10A 101.25(15)
C4A Cr1 C1 C10A 27.52(13)
C2 C1 O1 Si1 -98.3(3)
C10A C1 O1 Si1 89.4(3)
Cr1 C1 O1 Si1 -6.2(4)
C1 O1 Si1 C11 -73.9(2)
C1 O1 Si1 C12 48.6(2)
C1 O1 Si1 C13 167.9(2)
O1 Si1 C13 C14 49.4(2)
C11 Si1 C13 C14 -70.2(2)
C12 Si1 C13 C14 169.55(19)
O1 Si1 C13 C16 170.59(17)
C11 Si1 C13 C16 51.0(2)
C12 Si1 C13 C16 -69.2(2)
O1 Si1 C13 C15 -71.52(19)
C11 Si1 C13 C15 168.87(19)
C12 Si1 C13 C15 48.7(2)
O1 C1 C2 C3 -171.3(2)
C10A C1 C2 C3 0.8(3)
Cr1 C1 C2 C3 57.48(19)
O1 C1 C2 C21 0.2(3)
C10A C1 C2 C21 172.3(2)
Cr1 C1 C2 C21 -131.0(2)
O1 C1 C2 Cr1 131.2(2)
C10A C1 C2 Cr1 -56.7(2)
C1B Cr1 C2 C1 -128.43(15)
C1A Cr1 C2 C1 -44.07(18)
P1 Cr1 C2 C1 150.44(12)
C4 Cr1 C2 C1 101.04(15)
C3 Cr1 C2 C1 129.7(2)
C4A Cr1 C2 C1 64.71(14)
C10A Cr1 C2 C1 29.07(13)
C1B Cr1 C2 C3 101.88(15)
C1A Cr1 C2 C3 -173.75(15)
P1 Cr1 C2 C3 20.8(2)
C1 Cr1 C2 C3 -129.7(2)
C4 Cr1 C2 C3 -28.65(13)
C4A Cr1 C2 C3 -64.97(14)
C10A Cr1 C2 C3 -100.61(15)
C1B Cr1 C2 C21 -15.3(2)
C1A Cr1 C2 C21 69.0(3)
P1 Cr1 C2 C21 -96.5(2)
C1 Cr1 C2 C21 113.1(3)
C4 Cr1 C2 C21 -145.9(3)
C3 Cr1 C2 C21 -117.2(3)
C4A Cr1 C2 C21 177.8(2)
C10A Cr1 C2 C21 142.2(3)
C1 C2 C21 C22 -87.2(3)
C3 C2 C21 C22 84.1(3)
Cr1 C2 C21 C22 -179.74(18)
C1 C2 C3 C4 -4.1(3)
C21 C2 C3 C4 -175.4(2)
Cr1 C2 C3 C4 53.0(2)
C1 C2 C3 C31 173.8(2)
C21 C2 C3 C31 2.6(4)
Cr1 C2 C3 C31 -129.0(2)
C1 C2 C3 Cr1 -57.13(19)
C21 C2 C3 Cr1 131.6(2)
C1B Cr1 C3 C4 150.82(15)
C1A Cr1 C3 C4 -115.2(4)
C2 Cr1 C3 C4 -132.3(2)
P1 Cr1 C3 C4 59.19(14)
C1 Cr1 C3 C4 -102.01(15)
C4A Cr1 C3 C4 -28.31(13)
C10A Cr1 C3 C4 -65.11(14)
C1B Cr1 C3 C2 -76.93(15)
C1A Cr1 C3 C2 17.0(4)
P1 Cr1 C3 C2 -168.56(12)
C1 Cr1 C3 C2 30.24(13)
C4 Cr1 C3 C2 132.3(2)
C4A Cr1 C3 C2 103.94(15)
C10A Cr1 C3 C2 67.14(14)
C1B Cr1 C3 C31 38.4(2)
C1A Cr1 C3 C31 132.4(3)
C2 Cr1 C3 C31 115.4(3)
P1 Cr1 C3 C31 -53.2(2)
C1 Cr1 C3 C31 145.6(3)
C4 Cr1 C3 C31 -112.4(3)
C4A Cr1 C3 C31 -140.7(3)
C10A Cr1 C3 C31 -177.5(2)
C4 C3 C31 C32 -70.0(3)
C2 C3 C31 C32 112.1(3)
Cr1 C3 C31 C32 20.4(3)
C2 C3 C4 O4 178.0(2)
C31 C3 C4 O4 -0.1(3)
Cr1 C3 C4 O4 -129.5(2)
C2 C3 C4 C4A 3.5(4)
C31 C3 C4 C4A -174.5(2)
Cr1 C3 C4 C4A 56.1(2)
C2 C3 C4 Cr1 -52.6(2)
C31 C3 C4 Cr1 129.4(2)
C1B Cr1 C4 O4 74.4(2)
C1A Cr1 C4 O4 -100.4(3)
C2 Cr1 C4 O4 139.3(2)
P1 Cr1 C4 O4 -17.6(2)
C1 Cr1 C4 O4 176.3(2)
C3 Cr1 C4 O4 110.1(3)
C4A Cr1 C4 O4 -116.3(3)
C10A Cr1 C4 O4 -147.2(2)
C1B Cr1 C4 C3 -35.73(18)
C1A Cr1 C4 C3 149.51(19)
C2 Cr1 C4 C3 29.25(14)
P1 Cr1 C4 C3 -127.70(13)
C1 Cr1 C4 C3 66.17(14)
C4A Cr1 C4 C3 133.6(2)
C10A Cr1 C4 C3 102.70(15)
C1B Cr1 C4 C4A -169.34(14)
C1A Cr1 C4 C4A 15.9(2)
C2 Cr1 C4 C4A -104.36(14)
P1 Cr1 C4 C4A 98.69(13)
C1 Cr1 C4 C4A -67.44(14)
C3 Cr1 C4 C4A -133.6(2)
C10A Cr1 C4 C4A -30.91(13)
C3 C4 O4 C41 -92.3(2)
C4A C4 O4 C41 82.3(3)
Cr1 C4 O4 C41 177.53(18)
O4 C4 C4A C10A -173.8(2)
C3 C4 C4A C10A 0.4(3)
Cr1 C4 C4A C10A 56.16(18)
O4 C4 C4A C4B 2.6(4)
C3 C4 C4A C4B 176.8(2)
Cr1 C4 C4A C4B -127.5(2)
O4 C4 C4A Cr1 130.0(2)
C3 C4 C4A Cr1 -55.8(2)
C1B Cr1 C4A C10A -102.9(3)
C1A Cr1 C4A C10A 60.72(16)
C2 Cr1 C4A C10A -63.74(14)
P1 Cr1 C4A C10A 147.43(13)
C1 Cr1 C4A C10A -27.66(13)
C4 Cr1 C4A C10A -128.4(2)
C3 Cr1 C4A C10A -100.43(15)
C1B Cr1 C4A C4 25.5(3)
C1A Cr1 C4A C4 -170.91(14)
C2 Cr1 C4A C4 64.63(14)
P1 Cr1 C4A C4 -84.20(13)
C1 Cr1 C4A C4 100.70(15)
C3 Cr1 C4A C4 27.94(13)
C10A Cr1 C4A C4 128.4(2)
C1B Cr1 C4A C4B 144.4(3)
C1A Cr1 C4A C4B -52.0(2)
C2 Cr1 C4A C4B -176.5(2)
P1 Cr1 C4A C4B 34.7(2)
C1 Cr1 C4A C4B -140.4(2)
C4 Cr1 C4A C4B 118.9(3)
C3 Cr1 C4A C4B 146.9(2)
C10A Cr1 C4A C4B -112.7(3)
C10A C4A C4B C5 -174.1(2)
C4 C4A C4B C5 9.6(4)
Cr1 C4A C4B C5 -83.3(3)
C10A C4A C4B C8A 5.8(3)
C4 C4A C4B C8A -170.5(2)
Cr1 C4A C4B C8A 96.6(3)
C8A C4B C5 C6 1.2(4)
C4A C4B C5 C6 -179.0(2)
C4B C5 C6 C7 -0.5(4)
C5 C6 C7 C8 0.1(4)
C6 C7 C8 C8A -0.4(4)
C7 C8 C8A C4B 1.1(4)
C7 C8 C8A C9 -177.9(2)
C5 C4B C8A C8 -1.4(4)
C4A C4B C8A C8 178.7(2)
C5 C4B C8A C9 177.5(2)
C4A C4B C8A C9 -2.4(3)
C8 C8A C9 C10 176.2(2)
C4B C8A C9 C10 -2.7(4)
C8A C9 C10 C10A 4.4(4)
O1 C1 C10A C4A 175.4(2)
C2 C1 C10A C4A 3.3(3)
Cr1 C1 C10A C4A -52.2(2)
O1 C1 C10A C10 -0.7(3)
C2 C1 C10A C10 -172.8(2)
Cr1 C1 C10A C10 131.7(2)
O1 C1 C10A Cr1 -132.4(2)
C2 C1 C10A Cr1 55.4(2)
C4 C4A C10A C1 -3.8(3)
C4B C4A C10A C1 179.6(2)
Cr1 C4A C10A C1 51.2(2)
C4 C4A C10A C10 172.3(2)
C4B C4A C10A C10 -4.3(3)
Cr1 C4A C10A C10 -132.7(2)
C4 C4A C10A Cr1 -54.95(18)
C4B C4A C10A Cr1 128.5(2)
C9 C10 C10A C1 175.4(2)
C9 C10 C10A C4A -0.8(4)
C9 C10 C10A Cr1 -94.2(3)
C1B Cr1 C10A C1 10.1(2)
C1A Cr1 C10A C1 99.93(15)
C2 Cr1 C10A C1 -29.11(13)
P1 Cr1 C10A C1 -176.01(11)
C4 Cr1 C10A C1 -103.14(15)
C3 Cr1 C10A C1 -66.70(14)
C4A Cr1 C10A C1 -134.5(2)
C1B Cr1 C10A C4A 144.53(18)
C1A Cr1 C10A C4A -125.62(15)
C2 Cr1 C10A C4A 105.35(15)
P1 Cr1 C10A C4A -41.56(16)
C1 Cr1 C10A C4A 134.5(2)
C4 Cr1 C10A C4A 31.31(13)
C3 Cr1 C10A C4A 67.76(14)
C1B Cr1 C10A C10 -101.9(3)
C1A Cr1 C10A C10 -12.1(3)
C2 Cr1 C10A C10 -141.1(3)
P1 Cr1 C10A C10 72.0(3)
C1 Cr1 C10A C10 -112.0(3)
C4 Cr1 C10A C10 144.9(3)
C3 Cr1 C10A C10 -178.7(3)
C4A Cr1 C10A C10 113.6(3)
